data_4111981
loop_
_publ_author_name
'Matthijs K. J. ter Wiel'
'Richard A. van Delden'
'Auke Meetsma'
'Ben L. Feringa'

_publ_contact_author_address
;
     Crystal Structure Center,
     Chemical Physics,
     Materials Science Center,
     Groningen University,
     Nijenborgh 4,
     NL-9747 AG Groningen,
     The Netherlands.
;
_publ_contact_author_email A.Meetsma@rug.nl
_publ_contact_author_fax '+31 50 3634441'
_publ_contact_author_name
;
   Drs. A. Meetsma
;
_publ_contact_author_phone '+31 50 3634368'
_publ_section_title
;
 Light-Driven Molecular Motors: Stepwise Thermal Helix Inversion during
 Unidirectional Rotation of Sterically Overcrowded Biphenanthrylidenes
;
_journal_name_full 'Journal of the American Chemical Society'
_journal_page_first 14208
_journal_page_last 14222
_journal_paper_doi 10.1021/ja052201e
_journal_volume 127
_journal_year 2005
_chemical_compound_source 'by syntheses'
_chemical_formula_moiety 'C32 H32'
_chemical_formula_sum 'C32 H32'
_chemical_formula_weight 416.61
_chemical_name_systematic
;
 ?
;
_space_group_IT_number 18
_symmetry_cell_setting orthorhombic
_symmetry_space_group_name_Hall 'P 2 2ab'
_symmetry_space_group_name_H-M 'P 21 21 2'
_atom_sites_solution_hydrogens difmap
_atom_sites_solution_primary direct
_atom_sites_solution_secondary difmap
_audit_creation_date 1999-07-02
_audit_creation_method 'PLATON <TABLE ACC> option'
_cell_angle_alpha 90
_cell_angle_beta 90
_cell_angle_gamma 90
_cell_formula_units_Z 2
_cell_length_a 9.042(1)
_cell_length_b 18.855(1)
_cell_length_c 6.767(1)
_cell_measurement_reflns_used 22
_cell_measurement_temperature 130
_cell_measurement_theta_max 20.52
_cell_measurement_theta_min 14.98
_cell_volume 1153.7(2)
_computing_cell_refinement 'SET4 (de Boer & Duisenberg, 1984)'
_computing_data_collection 'CAD4-UNIX Software Version 5.1, 1994'
_computing_data_reduction 'HELENA (Spek, 1993)'
_computing_molecular_graphics
;
 PLUTO (Meetsma, 1997)
 ORTEP (Furrugia, 1998)
 PLATON (Spek, 1994, 1996)
;
_computing_publication_material 'PLATON (Spek, 1990)'
_computing_structure_refinement 'SHELXL-97 (Sheldrick, 1997b)'
_computing_structure_solution
;
 SHELXS-97 (Sheldrick, 1997a)
;
_diffrn_ambient_temperature 130
_diffrn_measurement_device_type
;
     Enraf Nonius CAD-4F diffractometer
;
_diffrn_measurement_method \w/2\q
_diffrn_radiation_detector
;
     scintillation NaI crystal with photomultiplier
;
_diffrn_radiation_monochromator 'perpendicular mounted graphite'
_diffrn_radiation_source 'fine focus sealed Philips Mo tube '
_diffrn_radiation_type 'Mo K\a'
_diffrn_radiation_wavelength .71073
_diffrn_reflns_av_R_equivalents 0.0071
_diffrn_reflns_av_sigmaI/netI 0.0206
_diffrn_reflns_limit_h_max 11
_diffrn_reflns_limit_h_min 0
_diffrn_reflns_limit_k_max 2
_diffrn_reflns_limit_k_min -23
_diffrn_reflns_limit_l_max 8
_diffrn_reflns_limit_l_min 0
_diffrn_reflns_number 1480
_diffrn_reflns_reduction_process
;
 Intensity data were corrected for Lorentz and polarization  effects, scale
 variation, but not for absorption and reduced to F~o~^2^
;
_diffrn_reflns_theta_max 25.97
_diffrn_reflns_theta_min 2.16
_diffrn_standards_decay_% 0.5
_diffrn_standards_interval_time 180
_diffrn_standards_number 3
_exptl_absorpt_coefficient_mu .07
_exptl_crystal_colour 'colorless transparent'
_exptl_crystal_density_diffrn 1.199
_exptl_crystal_description parallelepiped
_exptl_crystal_F_000 448
_exptl_crystal_size_max 0.25
_exptl_crystal_size_mid 0.20
_exptl_crystal_size_min 0.18
_refine_diff_density_max .177
_refine_diff_density_min -.157
_refine_diff_density_rms .038
_refine_ls_abs_structure_details 'Flack H D (1983), Acta Cryst. A39, 876-881'
_refine_ls_abs_structure_Flack 10(10)
_refine_ls_extinction_method none
_refine_ls_goodness_of_fit_ref 1.038
_refine_ls_hydrogen_treatment refall
_refine_ls_matrix_type full
_refine_ls_number_parameters 209
_refine_ls_number_reflns 1452
_refine_ls_number_restraints 0
_refine_ls_restrained_S_all 1.038
_refine_ls_R_factor_all 0.0492
_refine_ls_R_factor_gt 0.0390
_refine_ls_shift/su_max 0.000
_refine_ls_shift/su_mean 0.000
_refine_ls_structure_factor_coef Fsqd
_refine_ls_weighting_details 'w=1/[\s^2^(Fo^2^)+(0.0608P)^2^+0.2176P] where P=(Fo^2^+2Fc^2^)/3'
_refine_ls_weighting_scheme calc
_refine_ls_wR_factor_gt 0.0932
_refine_ls_wR_factor_ref 0.1005
_reflns_number_gt 1252
_reflns_number_total 1452
_reflns_threshold_expression >2sigma(I)
_cod_data_source_file ja052201esi20050406_083221.cif
_cod_data_source_block c16h16
_cod_depositor_comments
;
The following automatic conversions were performed:

'_refine_ls_weighting_scheme' value 'calc
w=1/[\s^2^(Fo^2^)+(0.0608P)^2^+0.2176P] where P=(Fo^2^+2Fc^2^)/3' was
changed to 'calc'. New tag '_refine_ls_weighting_details' was
created. The value of the new tag was set to
'w=1/[\s^2^(Fo^2^)+(0.0608P)^2^+0.2176P] where P=(Fo^2^+2Fc^2^)/3'.

Automatic conversion script
Id: cif_fix_values 3143 2015-03-26 13:38:13Z robertas 
;
_cod_database_code 4111981

loop_
_symmetry_equiv_pos_as_xyz
x,y,z
-x,-y,z
1/2+x,1/2-y,-z
1/2-x,1/2+y,-z

loop_
_atom_site_aniso_label
_atom_site_aniso_U_11
_atom_site_aniso_U_22
_atom_site_aniso_U_33
_atom_site_aniso_U_23
_atom_site_aniso_U_13
_atom_site_aniso_U_12
C1 .0550(18) .0304(14) .0334(15) -.0076(12) -.0067(14) .0036(13)
C2 .0324(12) .0255(11) .0313(13) -.0023(10) -.0082(11) .0039(10)
C3 .0299(11) .0202(10) .0360(13) .0008(10) -.0096(11) -.0024(10)
C4 .0244(10) .0226(10) .0295(12) .0034(10) -.0074(10) -.0029(9)
C5 .0217(9) .0202(9) .0269(11) .0037(9) -.0038(9) -.0011(9)
C6 .0288(12) .0204(10) .0328(13) .0035(10) .0005(11) -.0039(9)
C7 .0316(12) .0284(11) .0288(12) .0017(10) .0013(11) .0001(10)
C8 .0312(12) .0256(11) .0390(13) .0074(11) -.0011(11) -.0095(11)
C9 .0295(11) .0305(12) .0354(13) .0073(11) .0030(12) -.0049(10)
C10 .0268(11) .0257(10) .0286(12) .0027(11) .0007(10) .0003(10)
C11 .0178(10) .0235(11) .0299(12) .0027(10) -.0034(9) -.0011(8)
C12 .0250(10) .0210(9) .0257(10) -.0011(11) .0017(9) -.0013(8)
C13 .0276(11) .0205(11) .0533(16) .0001(12) .0082(12) -.0025(10)
C14 .080(2) .0337(15) .072(2) -.0204(17) .049(2) -.0163(17)
C15 .058(2) .0355(13) .0389(16) .0001(12) .0125(15) .0080(13)
C16 .0266(13) .0380(15) .107(3) .0178(19) -.0121(18) .0029(14)

loop_
_atom_site_label
_atom_site_thermal_displace_type
_atom_site_fract_x
_atom_site_fract_y
_atom_site_fract_z
_atom_site_occupancy
_atom_site_U_iso_or_equiv
C1 Uani -.0796(4) -.28901(14) -.0932(4) 1.000 .0396(9)
C2 Uani -.0972(3) -.23446(12) .0676(4) 1.000 .0297(7)
C3 Uani -.1848(3) -.24568(12) .2289(4) 1.000 .0287(7)
C4 Uani -.2042(2) -.19414(11) .3788(3) 1.000 .0255(6)
C5 Uani -.1260(2) -.12876(11) .3665(3) 1.000 .0229(6)
C6 Uani -.0365(3) -.11801(11) .1979(3) 1.000 .0273(7)
C7 Uani -.0234(3) -.16786(12) .0536(4) 1.000 .0296(7)
C8 Uani -.3035(3) -.20478(12) .5374(4) 1.000 .0319(7)
C9 Uani -.3262(3) -.15311(12) .6733(4) 1.000 .0318(7)
C10 Uani -.2484(3) -.08833(12) .6658(4) 1.000 .0270(6)
C11 Uani -.1458(2) -.07646(11) .5171(3) 1.000 .0237(6)
C12 Uani -.0736(2) -.00521(12) .5138(3) 1.000 .0239(6)
C13 Uani -.1854(3) .05354(12) .5490(4) 1.000 .0338(7)
C14 Uani -.2409(5) .04203(17) .7637(6) 1.000 .0619(11)
C15 Uani -.2822(4) -.03193(15) .8158(5) 1.000 .0441(10)
C16 Uani -.3101(3) .05524(17) .3984(7) 1.000 .0572(12)
H1 Uiso .026(5) -.3056(19) -.099(6) 1.000 .081(12)
H1' Uiso -.097(4) -.2684(18) -.223(6) 1.000 .067(10)
H1" Uiso -.140(4) -.330(2) -.076(6) 1.000 .088(13)
H3 Uiso -.240(3) -.2885(14) .243(4) 1.000 .031(6)
H6 Uiso .009(3) -.0745(12) .182(3) 1.000 .020(6)
H7 Uiso .040(3) -.1610(13) -.067(4) 1.000 .036(7)
H8 Uiso -.361(3) -.2477(14) .547(4) 1.000 .033(7)
H9 Uiso -.397(3) -.1597(13) .771(4) 1.000 .033(7)
H13 Uiso -.135(3) .0989(13) .545(4) 1.000 .027(6)
H14 Uiso -.299(5) .077(2) .793(7) 1.000 .099(16)
H14' Uiso -.134(7) .050(3) .871(9) 1.000 .17(2)
H15 Uiso -.257(5) -.045(2) .946(7) 1.000 .108(15)
H15' Uiso -.393(6) -.033(3) .837(8) 1.000 .131(19)
H16 Uiso -.367(4) .0120(19) .394(4) 1.000 .057(9)
H16' Uiso -.386(4) .0904(18) .431(5) 1.000 .065(10)
H16" Uiso -.273(5) .062(2) .255(7) 1.000 .090(14)

loop_
_atom_type_symbol
_atom_type_description
_atom_type_scat_dispersion_real
_atom_type_scat_dispersion_imag
_atom_type_scat_source
H H .0000 .0000 'International Tables Vol C Tables 4.2.6.8 and 6.1.1.4'
C C .0033 .0016 'International Tables Vol C Tables 4.2.6.8 and 6.1.1.4'

loop_
_geom_angle_atom_site_label_1
_geom_angle_atom_site_label_2
_geom_angle_atom_site_label_3
_geom_angle
_geom_angle_site_symmetry_1
_geom_angle_site_symmetry_3
_geom_angle_publ_flag
C1 C2 C3 122.2(2) . . no
C1 C2 C7 120.3(2) . . no
C3 C2 C7 117.5(2) . . no
C2 C3 C4 122.6(2) . . no
C3 C4 C5 119.41(19) . . no
C3 C4 C8 121.7(2) . . no
C5 C4 C8 118.87(19) . . no
C4 C5 C6 117.11(18) . . no
C4 C5 C11 119.57(18) . . no
C6 C5 C11 123.25(18) . . no
C5 C6 C7 122.0(2) . . no
C2 C7 C6 121.3(2) . . no
C4 C8 C9 120.6(2) . . no
C8 C9 C10 121.5(2) . . no
C9 C10 C11 120.0(2) . . no
C9 C10 C15 119.2(2) . . no
C11 C10 C15 120.8(2) . . no
C5 C11 C10 119.33(19) . . no
C5 C11 C12 123.71(17) . . no
C10 C11 C12 116.64(19) . . no
C11 C12 C13 111.27(17) . . no
C11 C12 C12 124.31(19) . 2_555 no
C12 C12 C13 123.5(2) 2_555 . no
C12 C13 C14 105.1(2) . . no
C12 C13 C16 113.8(2) . . no
C14 C13 C16 113.0(3) . . no
C13 C14 C15 115.8(3) . . no
C10 C15 C14 116.9(3) . . no
C2 C1 H1 110(2) . . no
C2 C1 H1' 111(2) . . no
C2 C1 H1" 114(2) . . no
H1 C1 H1' 104(3) . . no
H1 C1 H1" 107(3) . . no
H1' C1 H1" 110(3) . . no
C2 C3 H3 121.0(16) . . no
C4 C3 H3 116.4(16) . . no
C5 C6 H6 118.4(14) . . no
C7 C6 H6 119.4(13) . . no
C2 C7 H7 115.7(14) . . no
C6 C7 H7 122.9(14) . . no
C4 C8 H8 120.9(16) . . no
C9 C8 H8 118.4(16) . . no
C8 C9 H9 119.4(16) . . no
C10 C9 H9 119.0(16) . . no
C12 C13 H13 109.0(16) . . no
C14 C13 H13 107.5(16) . . no
C16 C13 H13 108.1(16) . . no
C13 C14 H14 108(3) . . no
C13 C14 H14' 107(3) . . no
C15 C14 H14 121(3) . . no
C15 C14 H14' 100(3) . . no
H14 C14 H14' 105(4) . . no
C10 C15 H15 113(2) . . no
C10 C15 H15' 106(3) . . no
C14 C15 H15 114(2) . . no
C14 C15 H15' 108(3) . . no
H15 C15 H15' 96(4) . . no
C13 C16 H16 113.5(19) . . no
C13 C16 H16' 113(2) . . no
C13 C16 H16" 113(3) . . no
H16 C16 H16' 102(3) . . no
H16 C16 H16" 104(3) . . no
H16' C16 H16" 111(3) . . no

loop_
_geom_bond_atom_site_label_1
_geom_bond_atom_site_label_2
_geom_bond_distance
_geom_bond_site_symmetry_2
_geom_bond_publ_flag
C1 C2 1.506(4) . no
C2 C3 1.365(4) . no
C2 C7 1.425(3) . no
C3 C4 1.416(3) . no
C4 C5 1.424(3) . no
C4 C8 1.414(3) . no
C5 C6 1.413(3) . no
C5 C11 1.429(3) . no
C6 C7 1.361(3) . no
C8 C9 1.355(4) . no
C9 C10 1.410(3) . no
C10 C11 1.387(3) . no
C10 C15 1.502(4) . no
C11 C12 1.494(3) . no
C12 C13 1.518(3) . no
C12 C12 1.345(3) 2_555 no
C13 C14 1.552(5) . no
C13 C16 1.520(5) . no
C14 C15 1.486(4) . no
C1 H1 1.01(4) . no
C1 H1' .97(4) . no
C1 H1" .95(4) . no
C3 H3 .95(3) . no
C6 H6 .92(2) . no
C7 H7 1.01(3) . no
C8 H8 .96(3) . no
C9 H9 .93(3) . no
C13 H13 .97(3) . no
C14 H14 .87(4) . no
C14 H14' 1.22(6) . no
C15 H15 .94(5) . no
C15 H15' 1.01(5) . no
C16 H16 .96(4) . no
C16 H16' .98(4) . no
C16 H16" 1.03(5) . no

loop_
_geom_contact_atom_site_label_1
_geom_contact_atom_site_label_2
_geom_contact_distance
_geom_contact_site_symmetry_2
_geom_contact_publ_flag
C1 C8 3.587(4) 1_554 no
C5 C13 3.386(3) 2_555 no
C6 C12 3.310(3) 2_555 no
C6 C13 3.339(4) 2_555 no
C8 C1 3.587(4) 1_556 no
C10 C16 3.304(4) . no
C12 C6 3.310(3) 2_555 no
C13 C6 3.339(4) 2_555 no
C13 C5 3.386(3) 2_555 no
C16 C10 3.304(4) . no
C1 H9 2.90(3) 3_546 no
C2 H9 2.91(3) 3_546 no
C3 H1 2.92(4) 3_445 no
C4 H1 3.09(4) 3_445 no
C5 H13 2.71(3) 2_555 no
C6 H16" 3.02(4) 2_555 no
C6 H14' 2.99(6) 2_554 no
C6 H15 2.96(4) 1_554 no
C6 H13 2.84(3) 2_555 no
C7 H14' 2.91(6) 2_554 no
C8 H1' 2.75(4) 1_556 no
C9 H1' 3.08(4) 1_556 no
C10 H16 2.85(3) . no
C11 H13 2.58(3) 2_555 no
C11 H16 2.73(4) . no
C12 H6 2.76(2) 2_555 no
C12 H6 2.70(2) . no
C13 H6 2.98(2) 2_555 no
C15 H16 3.07(3) . no
H1 C3 2.92(4) 3_545 no
H1 C4 3.09(4) 3_545 no
H1 H9 2.42(5) 3_546 no
H1' C8 2.75(4) 1_554 no
H1' C9 3.08(4) 1_554 no
H1' H7 2.60(4) . no
H1" H3 2.47(5) . no
H1" H16" 2.50(6) 4_445 no
H3 H1" 2.47(5) . no
H3 H8 2.45(4) . no
H3 H7 2.51(4) 3_445 no
H3 H14 2.57(5) 4_446 no
H6 C12 2.70(2) . no
H6 C12 2.76(2) 2_555 no
H6 C13 2.98(2) 2_555 no
H6 H14' 2.43(7) 2_554 no
H6 H16" 2.45(5) 2_555 no
H7 H1' 2.60(4) . no
H7 H14' 2.30(6) 2_554 no
H7 H3 2.51(4) 3_545 no
H8 H3 2.45(4) . no
H9 H15' 2.43(6) . no
H9 C1 2.90(3) 3_446 no
H9 C2 2.91(3) 3_446 no
H9 H1 2.42(5) 3_446 no
H13 C5 2.71(3) 2_555 no
H13 C6 2.84(3) 2_555 no
H13 C11 2.58(3) 2_555 no
H14 H16' 2.59(6) . no
H14 H3 2.57(5) 4_456 no
H14' C6 2.99(6) 2_556 no
H14' C7 2.91(6) 2_556 no
H14' H6 2.43(7) 2_556 no
H14' H7 2.30(6) 2_556 no
H15 C6 2.96(4) 1_556 no
H15' H9 2.43(6) . no
H15' H15' 2.30(8) 2_455 no
H16 C10 2.85(3) . no
H16 C11 2.73(4) . no
H16 C15 3.07(3) . no
H16 H16 2.45(5) 2_455 no
H16' H14 2.59(6) . no
H16" C6 3.02(4) 2_555 no
H16" H6 2.45(5) 2_555 no
H16" H1" 2.50(6) 4_455 no

loop_
_geom_torsion_atom_site_label_1
_geom_torsion_atom_site_label_2
_geom_torsion_atom_site_label_3
_geom_torsion_atom_site_label_4
_geom_torsion
_geom_torsion_site_symmetry_1
_geom_torsion_site_symmetry_3
_geom_torsion_site_symmetry_4
_geom_torsion_publ_flag
C1 C2 C3 C4 -178.7(2) . . . no
C7 C2 C3 C4 .2(4) . . . no
C1 C2 C7 C6 -179.4(3) . . . no
C3 C2 C7 C6 1.7(4) . . . no
C2 C3 C4 C5 -2.3(4) . . . no
C2 C3 C4 C8 175.4(2) . . . no
C3 C4 C5 C6 2.5(3) . . . no
C3 C4 C5 C11 179.72(19) . . . no
C8 C4 C5 C6 -175.3(2) . . . no
C8 C4 C5 C11 2.0(3) . . . no
C3 C4 C8 C9 -176.4(2) . . . no
C5 C4 C8 C9 1.3(3) . . . no
C4 C5 C6 C7 -.7(3) . . . no
C11 C5 C6 C7 -177.8(2) . . . no
C4 C5 C11 C10 -4.3(3) . . . no
C4 C5 C11 C12 -177.53(18) . . . no
C6 C5 C11 C10 172.8(2) . . . no
C6 C5 C11 C12 -.5(3) . . . no
C5 C6 C7 C2 -1.4(4) . . . no
C4 C8 C9 C10 -2.3(4) . . . no
C8 C9 C10 C11 -.1(4) . . . no
C8 C9 C10 C15 177.7(3) . . . no
C9 C10 C11 C5 3.4(3) . . . no
C9 C10 C11 C12 177.1(2) . . . no
C15 C10 C11 C5 -174.4(2) . . . no
C15 C10 C11 C12 -.7(3) . . . no
C9 C10 C15 C14 -158.8(3) . . . no
C11 C10 C15 C14 19.0(4) . . . no
C5 C11 C12 C13 129.9(2) . . . no
C5 C11 C12 C12 -60.7(3) . . 2_555 no
C10 C11 C12 C13 -43.5(3) . . . no
C10 C11 C12 C12 125.9(2) . . 2_555 no
C11 C12 C13 C14 65.3(3) . . . no
C11 C12 C13 C16 -58.8(3) . . . no
C12 C12 C13 C14 -104.1(3) 2_555 . . no
C12 C12 C13 C16 131.7(3) 2_555 . . no
C11 C12 C12 C11 -177.93(19) . 2_555 2_555 no
C11 C12 C12 C13 -9.8(3) . 2_555 2_555 no
C13 C12 C12 C11 -9.8(3) . 2_555 2_555 no
C13 C12 C12 C13 158.3(2) . 2_555 2_555 no
C12 C13 C14 C15 -47.0(4) . . . no
C16 C13 C14 C15 77.7(4) . . . no
C13 C14 C15 C10 7.4(5) . . . no
